data_7032073
loop_
_publ_author_name
'H\"ohne, Dominik'
'Herdtweck, Eberhardt'
'P\"othig, Alexander'
'K\"uhn, Fritz E'

_publ_section_title
;
 Loop shaped dicarboxylate-bridged dimolybdenum(ii) bisphosphine compounds
 - a rational synthesis.
;
_journal_issue 41
_journal_name_full 'Dalton transactions (Cambridge, England : 2003)'
_journal_page_first 15367
_journal_page_last 15374
_journal_paper_doi 10.1039/c4dt01560f
_journal_volume 43
_journal_year 2014
_chemical_formula_moiety 'C76 H80 Mo4 N4 O8 P4, 4(B F4), 6(C3 H5 N)'
_chemical_formula_sum 'C94 H110 B4 F16 Mo4 N10 O8 P4'
_chemical_formula_weight 2362.81
_space_group_IT_number 2
_symmetry_cell_setting triclinic
_symmetry_Int_Tables_number 2
_symmetry_space_group_name_Hall '-P 1'
_symmetry_space_group_name_H-M 'P -1'
_atom_sites_solution_hydrogens mixed
_cell_angle_alpha 74.092(2)
_cell_angle_beta 88.172(2)
_cell_angle_gamma 81.785(2)
_cell_formula_units_Z 2
_cell_length_a 12.4049(5)
_cell_length_b 18.0187(7)
_cell_length_c 24.6268(10)
_cell_measurement_reflns_used 9004
_cell_measurement_temperature 123
_cell_measurement_theta_max 25.44
_cell_measurement_theta_min 0.86
_cell_volume 5239.3(4)
_computing_cell_refinement 'SAINT (Bruker, 2008b)'
_computing_data_collection 'APEX II Control Software (Bruker, 2008a)'
_computing_data_reduction 'SAINT (Bruker, 2008b)'
_computing_molecular_graphics 'PLATON (Spek, 2010)'
_computing_publication_material 'PLATON (Spek, 2010)'
_computing_structure_refinement 'SHELXL2013 (Sheldrick, 2013)'
_computing_structure_solution 'SIR97 (Altomare, 1999)'
_diffrn_ambient_temperature 123
_diffrn_detector ' CCD plate '
_diffrn_detector_area_resol_mean 16
_diffrn_measured_fraction_theta_full 0.999
_diffrn_measured_fraction_theta_max 0.991
_diffrn_measurement_device ' \k-geometry diffractometer '
_diffrn_measurement_device_type ' Bruker APEX-II CCD '
_diffrn_measurement_method ' phi- and omega-rotation '
_diffrn_radiation_monochromator graphite
_diffrn_radiation_probe x-ray
_diffrn_radiation_source 'rotating anode FR591'
_diffrn_radiation_type MoK\a
_diffrn_radiation_wavelength 0.71073
_diffrn_reflns_av_R_equivalents 0.0495
_diffrn_reflns_av_unetI/netI 0.0364
_diffrn_reflns_limit_h_max 14
_diffrn_reflns_limit_h_min -14
_diffrn_reflns_limit_k_max 21
_diffrn_reflns_limit_k_min -21
_diffrn_reflns_limit_l_max 29
_diffrn_reflns_limit_l_min -29
_diffrn_reflns_number 92300
_diffrn_reflns_reduction_process
;
;
_diffrn_reflns_theta_full 25.24
_diffrn_reflns_theta_max 25.44
_diffrn_reflns_theta_min 0.86
_exptl_absorpt_coefficient_mu 0.614
_exptl_absorpt_correction_T_max 0.7452
_exptl_absorpt_correction_T_min 0.6351
_exptl_absorpt_correction_type multi-scan
_exptl_absorpt_process_details 'SADABS, Bruker, 2008b'
_exptl_crystal_colour red
_exptl_crystal_density_diffrn 1.498
_exptl_crystal_density_method 'Not Measured'
_exptl_crystal_description prism
_exptl_crystal_F_000 2400
_exptl_crystal_size_max 0.340
_exptl_crystal_size_mid 0.210
_exptl_crystal_size_min 0.200
_refine_diff_density_max 2.074
_refine_diff_density_min -1.461
_refine_diff_density_rms 0.113
_refine_ls_extinction_method none
_refine_ls_goodness_of_fit_ref 1.066
_refine_ls_hydrogen_treatment constr
_refine_ls_matrix_type full
_refine_ls_number_parameters 1374
_refine_ls_number_reflns 19171
_refine_ls_number_restraints 189
_refine_ls_restrained_S_all 1.088
_refine_ls_R_factor_all 0.0717
_refine_ls_R_factor_gt 0.0533
_refine_ls_shift/su_max 0.001
_refine_ls_shift/su_mean 0.000
_refine_ls_structure_factor_coef Fsqd
_refine_ls_weighting_details 'W=1/[\S^2^(FO^2^)+(0.0466P)^2^+27.3733P] WHERE P=(FO^2^+2FC^2^)/3'
_refine_ls_weighting_scheme calc
_refine_ls_wR_factor_gt 0.1247
_refine_ls_wR_factor_ref 0.1408
_reflns_number_gt 15070
_reflns_number_total 19171
_reflns_threshold_expression i>2\s(i)
_cod_data_source_file c4dt01560f2.cif
_cod_data_source_block hoep_fine
_cod_depositor_comments 'Adding full bibliography for 7032072--7032073.cif.'
_cod_database_code 7032073

loop_
_symmetry_equiv_pos_site_id
_symmetry_equiv_pos_as_xyz
1 x,y,z
2 -x,-y,-z

loop_
_atom_site_label
_atom_site_type_symbol
_atom_site_fract_x
_atom_site_fract_y
_atom_site_fract_z
_atom_site_U_iso_or_equiv
_atom_site_adp_type
_atom_site_occupancy
_atom_site_site_symmetry_order
_atom_site_calc_flag
_atom_site_refinement_flags_posn
_atom_site_refinement_flags_adp
_atom_site_refinement_flags_occupancy
_atom_site_disorder_assembly
_atom_site_disorder_group
Mo1 Mo 0.33615(3) 0.30729(2) 0.22734(2) 0.01937(10) Uani 1 1 d . . . . .
Mo2 Mo 0.16208(3) 0.33546(2) 0.22459(2) 0.01848(10) Uani 1 1 d . . . . .
Mo3 Mo 0.19492(3) 0.66024(2) 0.27640(2) 0.02064(10) Uani 1 1 d . . . . .
Mo4 Mo 0.36953(3) 0.63610(2) 0.27952(2) 0.01958(10) Uani 1 1 d . . . . .
P1 P 0.37499(10) 0.16174(7) 0.27806(5) 0.0217(2) Uani 1 1 d . . . . .
P2 P 0.07340(10) 0.21114(7) 0.27199(5) 0.0226(2) Uani 1 1 d . . . . .
P3 P 0.44699(10) 0.76618(7) 0.23643(5) 0.0216(2) Uani 1 1 d . . . . .
P4 P 0.14628(10) 0.80635(7) 0.22847(5) 0.0220(2) Uani 1 1 d . . . . .
O1 O 0.3451(2) 0.34348(18) 0.30023(12) 0.0210(6) Uani 1 1 d . . . . .
O2 O 0.1645(2) 0.37265(17) 0.29785(12) 0.0192(6) Uani 1 1 d . . . . .
O3 O 0.3555(2) 0.42315(17) 0.18228(12) 0.0213(7) Uani 1 1 d . . . . .
O4 O 0.1752(2) 0.45186(17) 0.17962(12) 0.0207(6) Uani 1 1 d . . . . .
O5 O 0.3612(3) 0.51785(18) 0.32308(13) 0.0229(7) Uani 1 1 d . . . . .
O6 O 0.1802(3) 0.54351(18) 0.32163(13) 0.0229(7) Uani 1 1 d . . . . .
O7 O 0.3721(2) 0.60029(17) 0.20535(12) 0.0204(6) Uani 1 1 d . . . . .
O8 O 0.1915(3) 0.62347(18) 0.20331(13) 0.0228(7) Uani 1 1 d . . . . .
N1 N 0.3705(3) 0.2767(2) 0.15011(17) 0.0259(9) Uani 1 1 d . . . . .
N2 N 0.1277(3) 0.3142(2) 0.14608(16) 0.0250(9) Uani 1 1 d . . . . .
N3 N 0.4014(3) 0.6474(2) 0.36161(17) 0.0294(9) Uani 1 1 d . . . . .
N4 N 0.1553(3) 0.6877(2) 0.35476(17) 0.0265(9) Uani 1 1 d . . . . .
C1 C 0.2570(4) 0.3725(2) 0.31866(18) 0.0201(9) Uani 1 1 d . . . . .
C2 C 0.2625(4) 0.4125(3) 0.36554(18) 0.0223(10) Uani 1 1 d . . . . .
C3 C 0.3519(4) 0.3707(3) 0.41040(18) 0.0254(10) Uani 1 1 d . . . . .
H31 H 0.4079 0.3341 0.3978 0.030 Uiso 1 1 calc R U . . .
H32 H 0.3859 0.4064 0.4266 0.030 Uiso 1 1 calc R U . . .
C4 C 0.2636(5) 0.3310(3) 0.4477(2) 0.0382(13) Uani 1 1 d . . . . .
H41 H 0.2670 0.3324 0.4876 0.046 Uiso 1 1 calc R U . . .
H42 H 0.2598 0.2775 0.4453 0.046 Uiso 1 1 calc R U . . .
C5 C 0.1758(4) 0.3930(3) 0.41220(19) 0.0280(11) Uani 1 1 d . . . . .
H51 H 0.1499 0.4363 0.4290 0.034 Uiso 1 1 calc R U . . .
H52 H 0.1140 0.3713 0.4008 0.034 Uiso 1 1 calc R U . . .
C6 C 0.2676(4) 0.4974(2) 0.33514(17) 0.0183(9) Uani 1 1 d . . . . .
C7 C 0.2693(4) 0.4711(3) 0.16812(17) 0.0199(9) Uani 1 1 d . . . . .
C8 C 0.2782(4) 0.5555(3) 0.13838(19) 0.0242(10) Uani 1 1 d . . . . .
C9 C 0.3677(4) 0.5746(3) 0.09312(19) 0.0300(11) Uani 1 1 d . . . . .
H91 H 0.4286 0.5962 0.1055 0.036 Uiso 1 1 calc R U . . .
H92 H 0.3950 0.5312 0.0767 0.036 Uiso 1 1 calc R U . . .
C10 C 0.2817(5) 0.6367(3) 0.0563(2) 0.0435(14) Uani 1 1 d . . . . .
H101 H 0.2851 0.6903 0.0587 0.052 Uiso 1 1 calc R U . . .
H102 H 0.2805 0.6351 0.0164 0.052 Uiso 1 1 calc R U . . .
C11 C 0.1917(4) 0.5977(3) 0.09226(19) 0.0287(11) Uani 1 1 d . . . . .
H111 H 0.1585 0.5622 0.0755 0.034 Uiso 1 1 calc R U . . .
H112 H 0.1351 0.6346 0.1041 0.034 Uiso 1 1 calc R U . . .
C12 C 0.2810(4) 0.5964(3) 0.18461(18) 0.0217(9) Uani 1 1 d . . . . .
C13 C 0.4154(4) 0.1415(3) 0.3516(2) 0.0279(11) Uani 1 1 d . . . . .
C14 C 0.4824(4) 0.1897(3) 0.3657(2) 0.0353(12) Uani 1 1 d . . . . .
H141 H 0.5049 0.2321 0.3374 0.042 Uiso 1 1 calc R U . . .
C15 C 0.5155(5) 0.1752(4) 0.4213(3) 0.0450(15) Uani 1 1 d . . . . .
H151 H 0.5632 0.2067 0.4307 0.054 Uiso 1 1 calc R U . . .
C16 C 0.4803(5) 0.1158(4) 0.4630(2) 0.0481(16) Uani 1 1 d . . . . .
H161 H 0.5005 0.1081 0.5013 0.058 Uiso 1 1 calc R U . . .
C17 C 0.4154(5) 0.0675(4) 0.4489(2) 0.0462(15) Uani 1 1 d . . . . .
H171 H 0.3924 0.0257 0.4775 0.055 Uiso 1 1 calc R U . . .
C18 C 0.3835(4) 0.0794(3) 0.3934(2) 0.0336(12) Uani 1 1 d . . . . .
H181 H 0.3401 0.0453 0.3840 0.040 Uiso 1 1 calc R U . . .
C19 C 0.4894(4) 0.1120(3) 0.2465(2) 0.0282(11) Uani 1 1 d . . . . .
C20 C 0.5935(5) 0.1026(4) 0.2663(2) 0.0417(14) Uani 1 1 d . . . . .
H201 H 0.6072 0.1203 0.2981 0.050 Uiso 1 1 calc R U . . .
C21 C 0.6792(5) 0.0676(4) 0.2405(3) 0.0542(17) Uani 1 1 d . . . . .
H211 H 0.7515 0.0624 0.2542 0.065 Uiso 1 1 calc R U . . .
C22 C 0.6601(5) 0.0404(4) 0.1951(3) 0.0491(15) Uani 1 1 d . . . . .
H221 H 0.7188 0.0156 0.1778 0.059 Uiso 1 1 calc R U . . .
C23 C 0.5565(5) 0.0490(3) 0.1750(2) 0.0419(14) Uani 1 1 d . . . . .
H231 H 0.5435 0.0299 0.1438 0.050 Uiso 1 1 calc R U . . .
C24 C 0.4695(4) 0.0855(3) 0.1998(2) 0.0324(11) Uani 1 1 d . . . . .
H241 H 0.3977 0.0922 0.1852 0.039 Uiso 1 1 calc R U . . .
C25 C 0.2678(4) 0.1023(3) 0.2772(2) 0.0260(10) Uani 1 1 d . . . . .
H251 H 0.2492 0.1074 0.2374 0.031 Uiso 1 1 calc R U . . .
H252 H 0.2968 0.0470 0.2947 0.031 Uiso 1 1 calc R U . . .
C26 C 0.1632(4) 0.1231(3) 0.3078(2) 0.0305(11) Uani 1 1 d . . . . .
H261 H 0.1839 0.1286 0.3448 0.037 Uiso 1 1 calc R U . . .
H262 H 0.1210 0.0787 0.3153 0.037 Uiso 1 1 calc R U . . .
C27 C -0.0250(4) 0.2187(3) 0.3271(2) 0.0279(10) Uani 1 1 d . . . . .
C28 C -0.1001(5) 0.1648(3) 0.3430(3) 0.0442(14) Uani 1 1 d . . . . .
H281 H -0.1027 0.1270 0.3229 0.053 Uiso 1 1 calc R U . . .
C29 C -0.1701(5) 0.1667(3) 0.3877(3) 0.0505(17) Uani 1 1 d . . . . .
H291 H -0.2212 0.1307 0.3977 0.061 Uiso 1 1 calc R U . . .
C30 C -0.1662(5) 0.2207(4) 0.4182(3) 0.0463(15) Uani 1 1 d . . . . .
H301 H -0.2118 0.2202 0.4500 0.056 Uiso 1 1 calc R U . . .
C31 C -0.0951(5) 0.2755(4) 0.4017(2) 0.0424(14) Uani 1 1 d . . . . .
H311 H -0.0936 0.3137 0.4215 0.051 Uiso 1 1 calc R U . . .
C32 C -0.0260(4) 0.2747(3) 0.3562(2) 0.0324(11) Uani 1 1 d . . . . .
H321 H 0.0213 0.3131 0.3449 0.039 Uiso 1 1 calc R U . . .
C33 C -0.0047(4) 0.1828(3) 0.2210(2) 0.0321(11) Uani 1 1 d . . . . .
C34 C -0.1003(5) 0.2303(4) 0.1991(3) 0.0549(18) Uani 1 1 d . . . . .
H341 H -0.1245 0.2752 0.2116 0.066 Uiso 1 1 calc R U . . .
C35 C 0.0279(5) 0.1183(4) 0.2018(3) 0.0559(18) Uani 1 1 d . . . . .
H351 H 0.0924 0.0844 0.2165 0.067 Uiso 1 1 calc R U . . .
C36 C -0.0338(6) 0.1020(5) 0.1603(3) 0.067(2) Uani 1 1 d . . . . .
H361 H -0.0102 0.0579 0.1468 0.080 Uiso 1 1 calc R U . . .
C37 C -0.1263(6) 0.1493(5) 0.1400(3) 0.065(2) Uani 1 1 d . . . . .
H371 H -0.1679 0.1384 0.1121 0.078 Uiso 1 1 calc R U . . .
C38 C -0.1604(7) 0.2130(5) 0.1592(4) 0.075(2) Uani 1 1 d . . . . .
H381 H -0.2262 0.2456 0.1450 0.090 Uiso 1 1 calc R U . . .
C39 C 0.3991(4) 0.2654(3) 0.1086(2) 0.0301(11) Uani 1 1 d . . . . .
C40 C 0.4426(6) 0.2511(4) 0.0563(3) 0.0584(18) Uani 1 1 d D U . . .
H40A_e H 0.4164 0.2945 0.0245 0.070 Uiso 0.63(2) 1 d R U P A 5
H40B_e H 0.4212 0.2037 0.0512 0.070 Uiso 0.63(2) 1 d R U P A 5
H40C_f H 0.4666 0.1950 0.0628 0.070 Uiso 0.37(2) 1 d R U P A 6
H40D_f H 0.3838 0.2676 0.0284 0.070 Uiso 0.37(2) 1 d R U P A 6
C41_e C 0.5685(8) 0.2473(11) 0.0587(7) 0.084(5) Uani 0.63(2) 1 d D U P A 5
H41A_e H 0.6008 0.2348 0.0249 0.126 Uiso 0.63(2) 1 calc R U P A 5
H41B_e H 0.5975 0.2069 0.0924 0.126 Uiso 0.63(2) 1 calc R U P A 5
H41C_e H 0.5866 0.2979 0.0604 0.126 Uiso 0.63(2) 1 calc R U P A 5
C41A_f C 0.5273(16) 0.3049(11) 0.0273(7) 0.055(6) Uani 0.37(2) 1 d D U P A 6
H41D_f H 0.5922 0.2939 0.0514 0.083 Uiso 0.37(2) 1 calc R U P A 6
H41E_f H 0.4953 0.3595 0.0213 0.083 Uiso 0.37(2) 1 calc R U P A 6
H41F_f H 0.5478 0.2952 -0.0092 0.083 Uiso 0.37(2) 1 calc R U P A 6
C42 C 0.1060(4) 0.3028(3) 0.1052(2) 0.0321(11) Uani 1 1 d . . . . .
C43 C 0.0731(5) 0.2887(4) 0.0523(3) 0.0476(16) Uani 1 1 d . . . . .
H431 H 0.0638 0.2332 0.0592 0.057 Uiso 1 1 calc R U . . .
H432 H 0.1309 0.3001 0.0238 0.057 Uiso 1 1 calc R U . . .
C44 C -0.0317(8) 0.3395(5) 0.0303(4) 0.093(3) Uani 1 1 d . . . . .
H441 H -0.0877 0.3304 0.0595 0.140 Uiso 1 1 calc R U . . .
H442 H -0.0554 0.3267 -0.0033 0.140 Uiso 1 1 calc R U . . .
H443 H -0.0206 0.3943 0.0203 0.140 Uiso 1 1 calc R U . . .
C45 C 0.5159(4) 0.7941(3) 0.2907(2) 0.0267(10) Uani 1 1 d . . . . .
C46 C 0.6004(5) 0.7405(3) 0.3213(2) 0.0380(13) Uani 1 1 d . . . . .
H461 H 0.6224 0.6929 0.3119 0.046 Uiso 1 1 calc R U . . .
C47 C 0.6524(5) 0.7559(4) 0.3650(3) 0.0477(15) Uani 1 1 d . . . . .
H471 H 0.7094 0.7190 0.3855 0.057 Uiso 1 1 calc R U . . .
C48 C 0.6213(5) 0.8251(4) 0.3788(3) 0.0478(15) Uani 1 1 d . . . . .
H481 H 0.6562 0.8354 0.4092 0.057 Uiso 1 1 calc R U . . .
C49 C 0.5394(5) 0.8796(4) 0.3484(3) 0.0459(15) Uani 1 1 d . . . . .
H491 H 0.5197 0.9278 0.3574 0.055 Uiso 1 1 calc R U . . .
C50 C 0.4858(4) 0.8639(3) 0.3049(2) 0.0338(12) Uani 1 1 d . . . . .
H501 H 0.4285 0.9010 0.2847 0.041 Uiso 1 1 calc R U . . .
C51 C 0.5498(4) 0.7669(3) 0.1814(2) 0.0255(10) Uani 1 1 d . . . . .
C52 C 0.6175(4) 0.8250(3) 0.1690(2) 0.0364(12) Uani 1 1 d . . . . .
H521 H 0.6143 0.8609 0.1912 0.044 Uiso 1 1 calc R U . . .
C53 C 0.6893(5) 0.8301(4) 0.1242(3) 0.0451(14) Uani 1 1 d . . . . .
H531 H 0.7359 0.8692 0.1161 0.054 Uiso 1 1 calc R U . . .
C54 C 0.6935(5) 0.7785(4) 0.0912(3) 0.0462(15) Uani 1 1 d . . . . .
H541 H 0.7413 0.7832 0.0599 0.055 Uiso 1 1 calc R U . . .
C55 C 0.6274(5) 0.7200(3) 0.1042(2) 0.0425(14) Uani 1 1 d . . . . .
H551 H 0.6310 0.6840 0.0821 0.051 Uiso 1 1 calc R U . . .
C56 C 0.5563(4) 0.7141(3) 0.1492(2) 0.0332(12) Uani 1 1 d . . . . .
H561 H 0.5118 0.6737 0.1581 0.040 Uiso 1 1 calc R U . . .
C57 C 0.3529(4) 0.8526(3) 0.2010(2) 0.0237(10) Uani 1 1 d . . . . .
H571 H 0.3918 0.8986 0.1938 0.028 Uiso 1 1 calc R U . . .
H572 H 0.3325 0.8470 0.1639 0.028 Uiso 1 1 calc R U . . .
C58 C 0.2481(4) 0.8686(3) 0.2331(2) 0.0239(10) Uani 1 1 d . . . . .
H581 H 0.2162 0.9239 0.2178 0.029 Uiso 1 1 calc R U . . .
H582 H 0.2665 0.8605 0.2734 0.029 Uiso 1 1 calc R U . . .
C59 C 0.1047(4) 0.8320(3) 0.1543(2) 0.0243(10) Uani 1 1 d . . . . .
C60 C 0.1166(5) 0.9044(3) 0.1178(2) 0.0370(12) Uani 1 1 d . . . . .
H601 H 0.1503 0.9407 0.1307 0.044 Uiso 1 1 calc R U . . .
C61 C 0.0789(5) 0.9234(3) 0.0626(2) 0.0462(15) Uani 1 1 d . . . . .
H611 H 0.0884 0.9725 0.0376 0.055 Uiso 1 1 calc R U . . .
C62 C 0.0281(5) 0.8722(3) 0.0436(2) 0.0427(14) Uani 1 1 d . . . . .
H621 H 0.0033 0.8856 0.0056 0.051 Uiso 1 1 calc R U . . .
C63 C 0.0135(5) 0.8010(3) 0.0801(2) 0.0416(14) Uani 1 1 d . . . . .
H631 H -0.0239 0.7662 0.0675 0.050 Uiso 1 1 calc R U . . .
C64 C 0.0535(4) 0.7801(3) 0.1352(2) 0.0339(12) Uani 1 1 d . . . . .
H641 H 0.0457 0.7303 0.1598 0.041 Uiso 1 1 calc R U . . .
C65 C 0.0283(4) 0.8480(3) 0.2619(2) 0.0268(10) Uani 1 1 d . . . . .
C66 C -0.0775(4) 0.8459(3) 0.2445(2) 0.0366(12) Uani 1 1 d . . . . .
H661 H -0.0880 0.8252 0.2138 0.044 Uiso 1 1 calc R U . . .
C67 C -0.1664(5) 0.8738(4) 0.2720(3) 0.0486(15) Uani 1 1 d . . . . .
H671 H -0.2379 0.8708 0.2608 0.058 Uiso 1 1 calc R U . . .
C68 C -0.1518(5) 0.9061(4) 0.3155(3) 0.0488(15) Uani 1 1 d . . . . .
H681 H -0.2133 0.9261 0.3338 0.059 Uiso 1 1 calc R U . . .
C69 C -0.0487(5) 0.9092(4) 0.3325(2) 0.0418(14) Uani 1 1 d . . . . .
H691 H -0.0392 0.9319 0.3623 0.050 Uiso 1 1 calc R U . . .
C70 C 0.0414(4) 0.8798(3) 0.3067(2) 0.0322(11) Uani 1 1 d . . . . .
H701 H 0.1124 0.8812 0.3194 0.039 Uiso 1 1 calc R U . . .
C71 C 0.4289(5) 0.6426(4) 0.4063(2) 0.0398(13) Uani 1 1 d . . . . .
C72 C 0.4659(6) 0.6363(4) 0.4645(3) 0.0549(17) Uani 1 1 d . . . . .
H721 H 0.4530 0.5852 0.4897 0.066 Uiso 1 1 calc R U . . .
H722 H 0.5451 0.6386 0.4643 0.066 Uiso 1 1 calc R U . . .
C73 C 0.4100(9) 0.6975(5) 0.4865(4) 0.095(3) Uani 1 1 d . . . . .
H731 H 0.4240 0.7481 0.4622 0.143 Uiso 1 1 calc R U . . .
H732 H 0.4363 0.6910 0.5248 0.143 Uiso 1 1 calc R U . . .
H733 H 0.3315 0.6950 0.4874 0.143 Uiso 1 1 calc R U . . .
C74 C 0.1208(4) 0.6970(3) 0.3958(2) 0.0326(11) Uani 1 1 d . . . . .
C75 C 0.0703(5) 0.7079(4) 0.4477(3) 0.0516(16) Uani 1 1 d . . . . .
H751 H 0.0787 0.7605 0.4507 0.062 Uiso 1 1 calc R U . . .
H752 H 0.1087 0.6693 0.4804 0.062 Uiso 1 1 calc R U . . .
C76 C -0.0474(7) 0.6994(6) 0.4505(4) 0.091(3) Uani 1 1 d . . . . .
H761 H -0.0866 0.7394 0.4196 0.136 Uiso 1 1 calc R U . . .
H762 H -0.0769 0.7054 0.4867 0.136 Uiso 1 1 calc R U . . .
H763 H -0.0563 0.6476 0.4472 0.136 Uiso 1 1 calc R U . . .
F1 F 0.7588(5) 0.1777(3) 0.5921(3) 0.120(2) Uani 1 1 d D U . . .
F2 F 0.7518(4) 0.0597(3) 0.63486(17) 0.0860(15) Uani 1 1 d D U . . .
F3 F 0.7021(3) 0.0997(3) 0.54346(16) 0.0688(12) Uani 1 1 d D U . . .
F4 F 0.8748(4) 0.0876(6) 0.5682(3) 0.159(3) Uani 1 1 d D U . . .
B1 B 0.7706(3) 0.1062(2) 0.58312(13) 0.0507(17) Uani 1 1 d D U . . .
F5_a F 0.2725(11) 0.3941(8) -0.0273(8) 0.058(4) Uani 0.492(9) 1 d D U P B 1
F6_a F 0.2401(19) 0.5215(7) -0.0341(5) 0.061(4) Uani 0.492(9) 1 d D U P B 1
F7_a F 0.2433(8) 0.4376(8) 0.0517(4) 0.073(4) Uani 0.492(9) 1 d D U P B 1
F8_a F 0.4020(7) 0.4442(7) 0.0063(5) 0.109(4) Uani 0.492(9) 1 d D U P B 1
B2_a B 0.2916(12) 0.4487(8) -0.0006(6) 0.052(3) Uani 0.492(9) 1 d D U P B 1
F5A_b F 0.2461(14) 0.3902(9) -0.0213(8) 0.056(4) Uani 0.508(9) 1 d D U P B 2
F6A_b F 0.2681(18) 0.5187(7) -0.0304(6) 0.064(5) Uani 0.508(9) 1 d D U P B 2
F7A_b F 0.3009(10) 0.4277(7) 0.0521(4) 0.064(3) Uani 0.508(9) 1 d D U P B 2
F8A_b F 0.1280(7) 0.4593(4) 0.0223(3) 0.065(3) Uani 0.508(9) 1 d D U P B 2
B2A_b B 0.2345(12) 0.4498(8) 0.0055(5) 0.049(3) Uani 0.508(9) 1 d D U P B 2
F9 F 0.2504(3) 0.16045(19) 0.10615(17) 0.0547(10) Uani 1 1 d . . . . .
F10 F 0.3683(4) 0.0789(3) 0.0701(2) 0.0788(13) Uani 1 1 d . . . . .
F11 F 0.1857(4) 0.0888(3) 0.05531(18) 0.0721(12) Uani 1 1 d . . . . .
F12 F 0.2590(4) 0.0325(2) 0.14178(18) 0.0709(12) Uani 1 1 d . . . . .
B3 B 0.2640(6) 0.0905(4) 0.0926(3) 0.0429(16) Uani 1 1 d . . . . .
F13_c F 0.2195(11) 0.5695(6) 0.5369(4) 0.087(3) Uani 0.595(9) 1 d D U P C 3
F14_c F 0.2212(9) 0.4325(5) 0.5409(3) 0.090(3) Uani 0.595(9) 1 d D U P C 3
F15_c F 0.2936(10) 0.5153(6) 0.4706(4) 0.079(3) Uani 0.595(9) 1 d D U P C 3
F16_c F 0.3613(9) 0.4876(5) 0.5546(4) 0.096(3) Uani 0.595(9) 1 d D U P C 3
B4_c B 0.2613(15) 0.5025(8) 0.5248(6) 0.080(2) Uani 0.595(9) 1 d D U P C 3
F13A_d F 0.1900(12) 0.5572(8) 0.5496(6) 0.068(3) Uani 0.405(9) 1 d D U P C 4
F14A_d F 0.1337(11) 0.4820(8) 0.5186(5) 0.084(3) Uani 0.405(9) 1 d D U P C 4
F15A_d F 0.2559(12) 0.5364(9) 0.4659(5) 0.069(3) Uani 0.405(9) 1 d D U P C 4
F16A_d F 0.2972(12) 0.4531(8) 0.5602(5) 0.085(3) Uani 0.405(9) 1 d D U P C 4
B4A_d B 0.2320(16) 0.5087(12) 0.5201(7) 0.074(3) Uani 0.405(9) 1 d D U P C 4
N5 N 0.5564(4) 0.3021(3) 0.2226(2) 0.0445(12) Uani 1 1 d . . . . .
C77 C 0.5885(5) 0.3504(4) 0.1867(3) 0.0468(15) Uani 1 1 d . . . . .
C78 C 0.6237(6) 0.4140(4) 0.1417(3) 0.063(2) Uani 1 1 d . . . . .
H781 H 0.5705 0.4295 0.1101 0.075 Uiso 1 1 calc R U . . .
H782 H 0.6952 0.3960 0.1272 0.075 Uiso 1 1 calc R U . . .
C79 C 0.6330(6) 0.4840(4) 0.1639(3) 0.0573(18) Uani 1 1 d . . . . .
H791 H 0.5622 0.5019 0.1781 0.086 Uiso 1 1 calc R U . . .
H792 H 0.6558 0.5262 0.1332 0.086 Uiso 1 1 calc R U . . .
H793 H 0.6871 0.4689 0.1945 0.086 Uiso 1 1 calc R U . . .
N6 N 0.9490(4) 0.4008(3) 0.2145(2) 0.0442(12) Uani 1 1 d . . . . .
C80 C 0.9335(4) 0.4522(4) 0.1755(3) 0.0409(13) Uani 1 1 d . . . . .
C81 C 0.9200(6) 0.5195(4) 0.1253(3) 0.0580(18) Uani 1 1 d . . . . .
H811 H 0.8578 0.5160 0.1024 0.070 Uiso 1 1 calc R U . . .
H812 H 0.9864 0.5189 0.1020 0.070 Uiso 1 1 calc R U . . .
C82 C 0.8999(7) 0.5951(4) 0.1422(4) 0.081(3) Uani 1 1 d . . . . .
H821 H 0.8373 0.5942 0.1675 0.121 Uiso 1 1 calc R U . . .
H822 H 0.8848 0.6390 0.1083 0.121 Uiso 1 1 calc R U . . .
H823 H 0.9646 0.6012 0.1615 0.121 Uiso 1 1 calc R U . . .
N7 N 0.9839(4) 0.6626(3) 0.2688(2) 0.0466(12) Uani 1 1 d . . . . .
C83 C 0.9337(5) 0.6212(4) 0.2974(3) 0.0489(15) Uani 1 1 d . . . . .
C84 C 0.8785(8) 0.5626(5) 0.3363(5) 0.098(4) Uani 1 1 d . . . . .
H841 H 0.9011 0.5583 0.3753 0.118 Uiso 1 1 calc R U . . .
H842 H 0.7990 0.5801 0.3331 0.118 Uiso 1 1 calc R U . . .
C85 C 0.9001(7) 0.4876(4) 0.3265(5) 0.091(3) Uani 1 1 d . . . . .
H851 H 0.8629 0.4884 0.2918 0.136 Uiso 1 1 calc R U . . .
H852 H 0.8737 0.4489 0.3584 0.136 Uiso 1 1 calc R U . . .
H853 H 0.9788 0.4740 0.3225 0.136 Uiso 1 1 calc R U . . .
N8 N 0.2075(7) 0.9734(5) -0.0718(3) 0.090(2) Uani 1 1 d . . . . .
C86 C 0.2832(8) 0.9676(5) -0.0440(4) 0.073(2) Uani 1 1 d . . . . .
C87 C 0.3779(9) 0.9622(6) -0.0104(4) 0.094(3) Uani 1 1 d . . . . .
H871 H 0.3734 1.0107 0.0016 0.112 Uiso 1 1 calc R U . . .
H872 H 0.4427 0.9602 -0.0348 0.112 Uiso 1 1 calc R U . . .
C88 C 0.3955(10) 0.8967(7) 0.0394(4) 0.116(4) Uani 1 1 d . . . . .
H881 H 0.3905 0.8485 0.0292 0.175 Uiso 1 1 calc R U . . .
H882 H 0.3400 0.9034 0.0675 0.175 Uiso 1 1 calc R U . . .
H883 H 0.4680 0.8941 0.0552 0.175 Uiso 1 1 calc R U . . .
N9 N 0.2912(5) 0.0162(4) 0.5867(3) 0.0601(15) Uani 1 1 d . . . . .
C89 C 0.2195(6) 0.0236(3) 0.5570(3) 0.0460(15) Uani 1 1 d . . . . .
C90 C 0.1295(6) 0.0343(4) 0.5178(3) 0.0627(19) Uani 1 1 d . . . . .
H901 H 0.0625 0.0228 0.5396 0.075 Uiso 1 1 calc R U . . .
H902 H 0.1453 -0.0035 0.4950 0.075 Uiso 1 1 calc R U . . .
C91 C 0.1091(7) 0.1151(6) 0.4787(4) 0.096(3) Uani 1 1 d . . . . .
H911 H 0.0875 0.1525 0.5008 0.143 Uiso 1 1 calc R U . . .
H912 H 0.0508 0.1180 0.4520 0.143 Uiso 1 1 calc R U . . .
H913 H 0.1758 0.1276 0.4579 0.143 Uiso 1 1 calc R U . . .
N10 N 0.5840(4) 0.5716(3) 0.2841(2) 0.0392(11) Uani 1 1 d . . . . .
C92 C 0.6032(5) 0.5113(4) 0.3157(3) 0.0514(16) Uani 1 1 d . . . . .
C93 C 0.6222(6) 0.4334(5) 0.3568(3) 0.071(2) Uani 1 1 d . . . . .
H931 H 0.5591 0.4260 0.3823 0.085 Uiso 1 1 calc R U . . .
H932 H 0.6876 0.4296 0.3799 0.085 Uiso 1 1 calc R U . . .
C94 C 0.6381(9) 0.3715(5) 0.3267(4) 0.095(3) Uani 1 1 d . . . . .
H941 H 0.5749 0.3770 0.3023 0.142 Uiso 1 1 calc R U . . .
H942 H 0.6457 0.3202 0.3544 0.142 Uiso 1 1 calc R U . . .
H943 H 0.7040 0.3763 0.3037 0.142 Uiso 1 1 calc R U . . .

loop_
_atom_site_aniso_label
_atom_site_aniso_U_11
_atom_site_aniso_U_22
_atom_site_aniso_U_33
_atom_site_aniso_U_23
_atom_site_aniso_U_13
_atom_site_aniso_U_12
Mo1 0.0206(2) 0.0212(2) 0.0191(2) -0.00926(15) 0.00281(15) -0.00516(15)
Mo2 0.0205(2) 0.01921(19) 0.01842(19) -0.00839(15) 0.00160(15) -0.00550(15)
Mo3 0.0228(2) 0.0213(2) 0.0209(2) -0.00946(16) 0.00208(15) -0.00631(16)
Mo4 0.0226(2) 0.0210(2) 0.01871(19) -0.00961(15) 0.00119(15) -0.00696(16)
P1 0.0205(6) 0.0228(6) 0.0240(6) -0.0102(5) 0.0011(5) -0.0030(5)
P2 0.0191(6) 0.0208(6) 0.0292(6) -0.0084(5) 0.0020(5) -0.0045(5)
P3 0.0216(6) 0.0204(6) 0.0266(6) -0.0112(5) 0.0031(5) -0.0064(5)
P4 0.0223(6) 0.0224(6) 0.0241(6) -0.0108(5) 0.0011(5) -0.0036(5)
O1 0.0218(17) 0.0250(16) 0.0189(15) -0.0101(13) 0.0028(12) -0.0050(13)
O2 0.0216(16) 0.0208(15) 0.0170(15) -0.0083(12) 0.0020(12) -0.0036(12)
O3 0.0234(17) 0.0225(16) 0.0203(16) -0.0096(13) 0.0018(13) -0.0037(13)
O4 0.0235(17) 0.0229(16) 0.0181(15) -0.0079(13) 0.0007(12) -0.0062(13)
O5 0.0306(18) 0.0214(16) 0.0200(16) -0.0084(13) 0.0018(13) -0.0092(14)
O6 0.0251(18) 0.0249(17) 0.0229(16) -0.0106(13) 0.0034(13) -0.0097(14)
O7 0.0241(17) 0.0210(16) 0.0182(15) -0.0072(12) 0.0017(13) -0.0069(13)
O8 0.0256(18) 0.0243(16) 0.0210(16) -0.0072(13) -0.0017(13) -0.0089(13)
N1 0.027(2) 0.027(2) 0.025(2) -0.0108(17) 0.0006(17) -0.0029(17)
N2 0.026(2) 0.026(2) 0.025(2) -0.0091(17) 0.0032(17) -0.0077(17)
N3 0.030(2) 0.038(2) 0.026(2) -0.0153(18) 0.0034(18) -0.0129(19)
N4 0.031(2) 0.028(2) 0.024(2) -0.0113(17) 0.0041(18) -0.0069(17)
C1 0.030(3) 0.015(2) 0.015(2) -0.0020(17) 0.0040(18) -0.0067(18)
C2 0.029(3) 0.025(2) 0.016(2) -0.0084(18) 0.0051(18) -0.010(2)
C3 0.035(3) 0.024(2) 0.017(2) -0.0057(18) -0.001(2) -0.005(2)
C4 0.048(3) 0.039(3) 0.024(3) 0.001(2) 0.004(2) -0.014(3)
C5 0.040(3) 0.028(3) 0.020(2) -0.0091(19) 0.010(2) -0.012(2)
C6 0.025(2) 0.021(2) 0.012(2) -0.0094(17) 0.0029(17) -0.0062(19)
C7 0.029(3) 0.025(2) 0.013(2) -0.0137(18) 0.0000(18) -0.008(2)
C8 0.032(3) 0.024(2) 0.020(2) -0.0073(19) 0.0027(19) -0.011(2)
C9 0.043(3) 0.032(3) 0.020(2) -0.010(2) 0.009(2) -0.019(2)
C10 0.061(4) 0.043(3) 0.025(3) -0.002(2) -0.003(3) -0.020(3)
C11 0.041(3) 0.025(2) 0.021(2) -0.0048(19) -0.005(2) -0.010(2)
C12 0.026(3) 0.021(2) 0.019(2) -0.0046(18) 0.0002(19) -0.0107(19)
C13 0.025(3) 0.031(3) 0.026(2) -0.011(2) -0.005(2) 0.007(2)
C14 0.037(3) 0.030(3) 0.041(3) -0.014(2) -0.012(2) 0.002(2)
C15 0.046(4) 0.045(3) 0.050(4) -0.027(3) -0.022(3) 0.009(3)
C16 0.050(4) 0.060(4) 0.032(3) -0.019(3) -0.013(3) 0.018(3)
C17 0.037(3) 0.057(4) 0.034(3) -0.005(3) 0.001(3) 0.011(3)
C18 0.029(3) 0.039(3) 0.029(3) -0.007(2) -0.001(2) 0.003(2)
C19 0.033(3) 0.026(2) 0.026(2) -0.009(2) 0.004(2) -0.002(2)
C20 0.033(3) 0.053(4) 0.044(3) -0.024(3) -0.003(2) 0.005(3)
C21 0.034(3) 0.073(5) 0.055(4) -0.028(4) 0.000(3) 0.012(3)
C22 0.041(4) 0.053(4) 0.050(4) -0.019(3) 0.009(3) 0.012(3)
C23 0.054(4) 0.036(3) 0.037(3) -0.017(2) 0.011(3) 0.003(3)
C24 0.036(3) 0.032(3) 0.030(3) -0.013(2) 0.002(2) -0.003(2)
C25 0.021(2) 0.026(2) 0.032(3) -0.010(2) 0.002(2) -0.0035(19)
C26 0.025(3) 0.027(3) 0.040(3) -0.007(2) 0.002(2) -0.006(2)
C27 0.027(3) 0.023(2) 0.030(3) -0.003(2) 0.003(2) 0.002(2)
C28 0.038(3) 0.030(3) 0.064(4) -0.011(3) 0.021(3) -0.010(2)
C29 0.038(3) 0.034(3) 0.071(4) -0.001(3) 0.025(3) -0.009(3)
C30 0.036(3) 0.053(4) 0.039(3) 0.002(3) 0.017(3) 0.000(3)
C31 0.041(3) 0.052(4) 0.034(3) -0.014(3) 0.012(2) -0.004(3)
C32 0.029(3) 0.039(3) 0.031(3) -0.011(2) 0.007(2) -0.009(2)
C33 0.029(3) 0.032(3) 0.041(3) -0.013(2) 0.003(2) -0.016(2)
C34 0.048(4) 0.038(3) 0.082(5) -0.020(3) -0.032(3) -0.004(3)
C35 0.034(3) 0.069(4) 0.086(5) -0.055(4) -0.001(3) -0.007(3)
C36 0.053(4) 0.083(5) 0.091(6) -0.064(5) 0.007(4) -0.022(4)
C37 0.055(5) 0.084(5) 0.072(5) -0.035(4) -0.010(4) -0.027(4)
C38 0.070(5) 0.059(5) 0.101(6) -0.026(4) -0.045(5) -0.006(4)
C39 0.034(3) 0.031(3) 0.027(3) -0.011(2) 0.002(2) -0.006(2)
C40 0.092(5) 0.057(4) 0.040(3) -0.033(3) 0.039(3) -0.030(4)
C41_e 0.092(5) 0.100(13) 0.084(10) -0.058(10) 0.043(4) -0.036(4)
C41A_f 0.080(11) 0.059(10) 0.031(9) -0.016(8) 0.023(8) -0.024(10)
C42 0.031(3) 0.037(3) 0.029(3) -0.012(2) -0.004(2) -0.003(2)
C43 0.056(4) 0.052(4) 0.041(3) -0.029(3) -0.016(3) 0.010(3)
C44 0.106(7) 0.098(7) 0.075(5) -0.047(5) -0.062(5) 0.046(6)
C45 0.026(3) 0.029(3) 0.031(3) -0.014(2) 0.002(2) -0.011(2)
C46 0.038(3) 0.030(3) 0.051(3) -0.018(3) -0.009(3) -0.006(2)
C47 0.045(4) 0.046(3) 0.056(4) -0.016(3) -0.020(3) -0.012(3)
C48 0.047(4) 0.054(4) 0.056(4) -0.030(3) -0.011(3) -0.018(3)
C49 0.044(3) 0.050(4) 0.059(4) -0.037(3) 0.001(3) -0.012(3)
C50 0.031(3) 0.036(3) 0.042(3) -0.023(2) -0.001(2) -0.008(2)
C51 0.019(2) 0.026(2) 0.030(3) -0.007(2) 0.0029(19) -0.0020(19)
C52 0.032(3) 0.035(3) 0.046(3) -0.015(2) 0.010(2) -0.013(2)
C53 0.035(3) 0.046(3) 0.054(4) -0.010(3) 0.016(3) -0.017(3)
C54 0.036(3) 0.052(4) 0.046(3) -0.010(3) 0.020(3) -0.005(3)
C55 0.043(3) 0.045(3) 0.042(3) -0.019(3) 0.020(3) -0.007(3)
C56 0.035(3) 0.031(3) 0.037(3) -0.014(2) 0.008(2) -0.007(2)
C57 0.021(2) 0.022(2) 0.029(2) -0.0091(19) 0.0025(19) -0.0021(18)
C58 0.025(2) 0.025(2) 0.027(2) -0.016(2) 0.0001(19) -0.0033(19)
C59 0.023(2) 0.026(2) 0.026(2) -0.012(2) 0.0015(19) -0.0015(19)
C60 0.046(3) 0.031(3) 0.036(3) -0.012(2) -0.006(2) -0.006(2)
C61 0.060(4) 0.036(3) 0.039(3) -0.003(3) -0.011(3) -0.007(3)
C62 0.056(4) 0.038(3) 0.032(3) -0.007(2) -0.013(3) -0.003(3)
C63 0.049(4) 0.037(3) 0.042(3) -0.018(3) -0.014(3) -0.001(3)
C64 0.040(3) 0.030(3) 0.033(3) -0.009(2) -0.004(2) -0.006(2)
C65 0.025(3) 0.026(2) 0.029(3) -0.009(2) 0.001(2) 0.000(2)
C66 0.030(3) 0.050(3) 0.035(3) -0.020(3) 0.001(2) -0.005(2)
C67 0.027(3) 0.074(4) 0.050(4) -0.026(3) 0.001(3) -0.006(3)
C68 0.034(3) 0.067(4) 0.047(4) -0.026(3) 0.010(3) 0.004(3)
C69 0.038(3) 0.056(4) 0.036(3) -0.024(3) 0.006(2) 0.001(3)
C70 0.031(3) 0.038(3) 0.032(3) -0.018(2) 0.000(2) -0.003(2)
C71 0.041(3) 0.051(3) 0.035(3) -0.020(3) 0.000(2) -0.011(3)
C72 0.068(5) 0.065(4) 0.036(3) -0.022(3) -0.010(3) -0.004(4)
C73 0.134(9) 0.083(6) 0.074(6) -0.051(5) -0.040(6) 0.038(6)
C74 0.031(3) 0.037(3) 0.031(3) -0.012(2) 0.004(2) -0.007(2)
C75 0.051(4) 0.076(5) 0.034(3) -0.027(3) 0.018(3) -0.007(3)
C76 0.064(5) 0.149(9) 0.081(6) -0.057(6) 0.049(5) -0.046(6)
F1 0.162(5) 0.059(3) 0.140(5) -0.007(3) -0.082(4) -0.037(3)
F2 0.105(4) 0.095(3) 0.057(2) 0.007(2) -0.017(2) -0.062(3)
F3 0.072(3) 0.079(3) 0.061(2) -0.015(2) -0.025(2) -0.028(2)
F4 0.060(3) 0.347(10) 0.128(5) -0.158(6) 0.004(3) -0.038(4)
B1 0.055(4) 0.051(4) 0.046(3) -0.001(3) -0.012(3) -0.030(3)
F5_a 0.074(9) 0.053(6) 0.053(7) -0.034(5) -0.005(6) 0.013(5)
F6_a 0.073(9) 0.050(6) 0.064(7) -0.021(5) 0.012(5) -0.010(4)
F7_a 0.112(9) 0.061(7) 0.056(6) -0.035(5) 0.022(5) -0.017(7)
F8_a 0.071(5) 0.124(9) 0.156(10) -0.078(8) 0.006(5) -0.011(5)
B2_a 0.069(7) 0.048(6) 0.046(7) -0.029(5) 0.012(5) -0.003(5)
F5A_b 0.071(7) 0.059(6) 0.049(6) -0.035(5) 0.009(5) -0.008(5)
F6A_b 0.092(11) 0.053(6) 0.037(5) 0.000(4) -0.006(5) -0.005(5)
F7A_b 0.108(8) 0.042(5) 0.042(5) -0.016(3) -0.018(5) -0.003(6)
F8A_b 0.086(5) 0.046(4) 0.066(5) -0.025(4) 0.021(4) -0.009(4)
B2A_b 0.082(7) 0.042(6) 0.024(5) -0.013(4) 0.004(4) -0.004(5)
F9 0.048(2) 0.0346(18) 0.088(3) -0.0283(18) -0.0070(19) -0.0029(15)
F10 0.066(3) 0.084(3) 0.110(4) -0.067(3) 0.013(3) -0.010(2)
F11 0.082(3) 0.072(3) 0.069(3) -0.025(2) -0.030(2) -0.014(2)
F12 0.093(3) 0.044(2) 0.071(3) 0.0036(19) -0.027(2) -0.028(2)
B3 0.047(4) 0.033(3) 0.054(4) -0.019(3) -0.004(3) -0.008(3)
F13_c 0.129(6) 0.076(4) 0.059(4) -0.032(3) 0.001(4) 0.002(3)
F14_c 0.133(6) 0.072(4) 0.070(4) -0.026(3) 0.021(4) -0.020(3)
F15_c 0.120(6) 0.061(4) 0.065(3) -0.030(3) 0.022(3) -0.024(4)
F16_c 0.125(5) 0.078(4) 0.086(4) -0.030(3) 0.005(3) -0.008(3)
B4_c 0.115(6) 0.067(3) 0.061(3) -0.026(3) 0.020(3) -0.011(3)
F13A_d 0.078(6) 0.078(5) 0.057(5) -0.034(4) 0.020(4) -0.015(4)
F14A_d 0.094(6) 0.100(6) 0.076(5) -0.047(4) 0.027(4) -0.028(4)
F15A_d 0.084(6) 0.069(6) 0.067(4) -0.041(4) 0.024(4) -0.018(4)
F16A_d 0.096(6) 0.086(6) 0.080(5) -0.036(4) 0.020(4) -0.015(4)
B4A_d 0.088(6) 0.079(5) 0.067(4) -0.040(4) 0.026(4) -0.019(4)
N5 0.035(3) 0.039(3) 0.061(3) -0.014(3) 0.005(2) -0.010(2)
C77 0.036(3) 0.043(3) 0.067(4) -0.024(3) 0.012(3) -0.008(3)
C78 0.062(5) 0.052(4) 0.078(5) -0.021(4) 0.033(4) -0.022(3)
C79 0.047(4) 0.045(4) 0.078(5) -0.013(3) 0.011(3) -0.008(3)
N6 0.033(3) 0.035(3) 0.058(3) -0.006(3) 0.002(2) 0.001(2)
C80 0.027(3) 0.041(3) 0.056(4) -0.016(3) -0.002(3) -0.005(2)
C81 0.047(4) 0.054(4) 0.063(4) 0.005(3) -0.011(3) -0.014(3)
C82 0.075(6) 0.036(4) 0.116(7) 0.009(4) -0.022(5) -0.012(4)
N7 0.039(3) 0.041(3) 0.057(3) -0.006(2) 0.002(2) -0.011(2)
C83 0.033(3) 0.045(4) 0.069(4) -0.017(3) 0.006(3) -0.005(3)
C84 0.110(7) 0.063(5) 0.137(9) -0.046(5) 0.083(7) -0.047(5)
C85 0.063(5) 0.043(4) 0.154(9) -0.008(5) 0.038(6) -0.012(4)
N8 0.097(6) 0.122(7) 0.070(5) -0.043(5) 0.015(4) -0.043(5)
C86 0.101(7) 0.069(5) 0.065(5) -0.038(4) 0.012(5) -0.027(5)
C87 0.109(8) 0.107(8) 0.079(6) -0.055(6) -0.015(6) -0.003(6)
C88 0.122(9) 0.124(9) 0.077(7) -0.003(6) 0.010(6) 0.016(7)
N9 0.064(4) 0.064(4) 0.061(4) -0.034(3) -0.001(3) -0.004(3)
C89 0.053(4) 0.038(3) 0.052(4) -0.021(3) 0.007(3) -0.007(3)
C90 0.058(4) 0.070(5) 0.063(5) -0.025(4) -0.007(4) -0.004(4)
C91 0.064(6) 0.101(7) 0.092(7) 0.004(6) 0.008(5) 0.023(5)
N10 0.038(3) 0.039(3) 0.043(3) -0.016(2) -0.002(2) -0.007(2)
C92 0.031(3) 0.060(4) 0.061(4) -0.015(4) 0.002(3) -0.004(3)
C93 0.050(4) 0.073(5) 0.074(5) 0.010(4) -0.010(4) -0.012(4)
C94 0.135(9) 0.052(5) 0.095(7) -0.006(4) -0.057(6) -0.019(5)

loop_
_atom_type_symbol
_atom_type_description
_atom_type_scat_dispersion_real
_atom_type_scat_dispersion_imag
_atom_type_scat_source
C C 0.0033 0.0016 ' International Tables Vol C Tables 4.2.6.8 and 6.1.1.4'
H H 0.0000 0.0000 ' International Tables Vol C Tables 4.2.6.8 and 6.1.1.4'
B B 0.0013 0.0007 ' International Tables Vol C Tables 4.2.6.8 and 6.1.1.4'
F F 0.0171 0.0103 ' International Tables Vol C Tables 4.2.6.8 and 6.1.1.4'
Mo Mo -1.6832 0.6857 ' International Tables Vol C Tables 4.2.6.8 and 6.1.1.4'
N N 0.0061 0.0033 ' International Tables Vol C Tables 4.2.6.8 and 6.1.1.4'
O O 0.0106 0.0060 ' International Tables Vol C Tables 4.2.6.8 and 6.1.1.4'
P P 0.1023 0.0942 ' International Tables Vol C Tables 4.2.6.8 and 6.1.1.4'

loop_
_geom_angle_atom_site_label_1
_geom_angle_atom_site_label_2
_geom_angle_atom_site_label_3
_geom_angle
O1 Mo1 O3 86.23(11)
O1 Mo1 N1 164.72(14)
O3 Mo1 N1 87.23(13)
O1 Mo1 Mo2 91.42(9)
O3 Mo1 Mo2 91.59(9)
N1 Mo1 Mo2 102.55(11)
O1 Mo1 P1 94.80(9)
O3 Mo1 P1 162.73(9)
N1 Mo1 P1 87.44(11)
Mo2 Mo1 P1 105.60(3)
O2 Mo2 O4 86.38(11)
O2 Mo2 N2 167.73(14)
O4 Mo2 N2 88.23(13)
O2 Mo2 Mo1 90.80(8)
O4 Mo2 Mo1 90.46(8)
N2 Mo2 Mo1 100.27(11)
O2 Mo2 P2 95.25(9)
O4 Mo2 P2 159.57(9)
N2 Mo2 P2 86.03(11)
Mo1 Mo2 P2 109.85(3)
O8 Mo3 O6 86.48(12)
O8 Mo3 N4 164.27(14)
O6 Mo3 N4 85.71(13)
O8 Mo3 Mo4 90.88(9)
O6 Mo3 Mo4 91.69(9)
N4 Mo3 Mo4 102.98(11)
O8 Mo3 P4 96.45(9)
O6 Mo3 P4 161.34(9)
N4 Mo3 P4 86.79(11)
Mo4 Mo3 P4 106.65(3)
O7 Mo4 O5 86.18(11)
O7 Mo4 N3 164.73(15)
O5 Mo4 N3 84.25(14)
O7 Mo4 Mo3 91.09(9)
O5 Mo4 Mo3 90.42(9)
N3 Mo4 Mo3 100.84(11)
O7 Mo4 P3 97.01(8)
O5 Mo4 P3 160.90(9)
N3 Mo4 P3 88.33(11)
Mo3 Mo4 P3 108.28(3)
C13 P1 C25 106.3(2)
C13 P1 C19 103.9(2)
C25 P1 C19 101.9(2)
C13 P1 Mo1 113.69(16)
C25 P1 Mo1 117.53(16)
C19 P1 Mo1 112.06(16)
C27 P2 C26 100.8(2)
C27 P2 C33 103.0(2)
C26 P2 C33 105.4(2)
C27 P2 Mo2 116.49(16)
C26 P2 Mo2 117.76(16)
C33 P2 Mo2 111.56(17)
C45 P3 C57 105.6(2)
C45 P3 C51 103.6(2)
C57 P3 C51 99.8(2)
C45 P3 Mo4 110.49(16)
C57 P3 Mo4 118.57(15)
C51 P3 Mo4 117.08(16)
C65 P4 C59 103.1(2)
C65 P4 C58 102.2(2)
C59 P4 C58 106.8(2)
C65 P4 Mo3 110.80(16)
C59 P4 Mo3 115.72(15)
C58 P4 Mo3 116.64(16)
C1 O1 Mo1 117.5(3)
C1 O2 Mo2 117.5(3)
C7 O3 Mo1 116.9(3)
C7 O4 Mo2 118.5(3)
C6 O5 Mo4 117.9(3)
C6 O6 Mo3 116.8(3)
C12 O7 Mo4 117.6(3)
C12 O8 Mo3 118.4(3)
C39 N1 Mo1 171.6(4)
C42 N2 Mo2 177.7(4)
C71 N3 Mo4 169.2(5)
C74 N4 Mo3 169.5(4)
O1 C1 O2 122.4(4)
O1 C1 C2 118.9(4)
O2 C1 C2 118.7(4)
C6 C2 C1 105.0(3)
C6 C2 C3 117.3(4)
C1 C2 C3 113.4(4)
C6 C2 C5 118.4(4)
C1 C2 C5 114.0(4)
C3 C2 C5 88.6(3)
C4 C3 C2 88.4(4)
C4 C3 H31 113.9
C2 C3 H31 113.9
C4 C3 H32 113.9
C2 C3 H32 113.9
H31 C3 H32 111.1
C3 C4 C5 89.5(4)
C3 C4 H41 113.7
C5 C4 H41 113.7
C3 C4 H42 113.7
C5 C4 H42 113.7
H41 C4 H42 111.0
C4 C5 C2 88.0(4)
C4 C5 H51 114.0
C2 C5 H51 114.0
C4 C5 H52 114.0
C2 C5 H52 114.0
H51 C5 H52 111.2
O6 C6 O5 123.1(4)
O6 C6 C2 119.3(4)
O5 C6 C2 117.5(4)
O3 C7 O4 122.5(4)
O3 C7 C8 119.3(4)
O4 C7 C8 118.2(4)
C7 C8 C12 106.1(3)
C7 C8 C11 116.5(4)
C12 C8 C11 112.8(4)
C7 C8 C9 119.1(4)
C12 C8 C9 113.4(4)
C11 C8 C9 88.5(4)
C10 C9 C8 87.9(4)
C10 C9 H91 114.0
C8 C9 H91 114.0
C10 C9 H92 114.0
C8 C9 H92 114.0
H91 C9 H92 111.2
C11 C10 C9 89.5(4)
C11 C10 H101 113.7
C9 C10 H101 113.7
C11 C10 H102 113.7
C9 C10 H102 113.7
H101 C10 H102 111.0
C10 C11 C8 88.6(4)
C10 C11 H111 113.9
C8 C11 H111 113.9
C10 C11 H112 113.9
C8 C11 H112 113.9
H111 C11 H112 111.1
O8 C12 O7 121.3(4)
O8 C12 C8 119.0(4)
O7 C12 C8 119.7(4)
C18 C13 C14 119.6(5)
C18 C13 P1 122.3(4)
C14 C13 P1 118.1(4)
C15 C14 C13 119.4(5)
C15 C14 H141 120.3
C13 C14 H141 120.3
C16 C15 C14 120.9(6)
C16 C15 H151 119.5
C14 C15 H151 119.5
C15 C16 C17 119.6(5)
C15 C16 H161 120.2
C17 C16 H161 120.2
C16 C17 C18 120.6(6)
C16 C17 H171 119.7
C18 C17 H171 119.7
C17 C18 C13 119.8(5)
C17 C18 H181 120.1
C13 C18 H181 120.1
C20 C19 C24 119.5(5)
C20 C19 P1 121.5(4)
C24 C19 P1 118.9(4)
C19 C20 C21 120.6(5)
C19 C20 H201 119.7
C21 C20 H201 119.7
C22 C21 C20 120.2(6)
C22 C21 H211 119.9
C20 C21 H211 119.9
C23 C22 C21 119.8(6)
C23 C22 H221 120.1
C21 C22 H221 120.1
C22 C23 C24 120.7(5)
C22 C23 H231 119.6
C24 C23 H231 119.6
C23 C24 C19 119.1(5)
C23 C24 H241 120.4
C19 C24 H241 120.4
C26 C25 P1 114.9(3)
C26 C25 H251 108.5
P1 C25 H251 108.5
C26 C25 H252 108.5
P1 C25 H252 108.5
H251 C25 H252 107.5
C25 C26 P2 117.0(4)
C25 C26 H261 108.0
P2 C26 H261 108.0
C25 C26 H262 108.0
P2 C26 H262 108.0
H261 C26 H262 107.3
C32 C27 C28 118.2(5)
C32 C27 P2 121.7(4)
C28 C27 P2 120.1(4)
C29 C28 C27 120.4(6)
C29 C28 H281 119.8
C27 C28 H281 119.8
C28 C29 C30 120.6(5)
C28 C29 H291 119.7
C30 C29 H291 119.7
C31 C30 C29 119.3(5)
C31 C30 H301 120.3
C29 C30 H301 120.3
C30 C31 C32 120.3(6)
C30 C31 H311 119.9
C32 C31 H311 119.9
C27 C32 C31 121.1(5)
C27 C32 H321 119.4
C31 C32 H321 119.4
C35 C33 C34 118.1(5)
C35 C33 P2 123.6(5)
C34 C33 P2 118.3(4)
C38 C34 C33 120.6(6)
C38 C34 H341 119.7
C33 C34 H341 119.7
C33 C35 C36 120.5(6)
C33 C35 H351 119.8
C36 C35 H351 119.8
C37 C36 C35 119.9(7)
C37 C36 H361 120.1
C35 C36 H361 120.1
C36 C37 C38 120.2(6)
C36 C37 H371 119.9
C38 C37 H371 119.9
C37 C38 C34 120.6(7)
C37 C38 H381 119.7
C34 C38 H381 119.7
N1 C39 C40 176.5(6)
C39 C40 C41A_f 114.2(8)
C39 C40 C41_e 107.4(7)
C39 C40 H40A_e 110.1
C41_e C40 H40A_e 107.0
C39 C40 H40B_e 111.0
C41_e C40 H40B_e 112.2
H40A_e C40 H40B_e 109.1
C39 C40 H40C_f 108.9
C41A_f C40 H40C_f 115.4
C39 C40 H40D_f 107.5
C41A_f C40 H40D_f 101.0
H40C_f C40 H40D_f 109.3
C40 C41_e H41A_e 109.5
C40 C41_e H41B_e 109.5
H41A_e C41_e H41B_e 109.5
C40 C41_e H41C_e 109.5
H41A_e C41_e H41C_e 109.5
H41B_e C41_e H41C_e 109.5
C40 C41A_f H41D_f 109.5
C40 C41A_f H41E_f 109.5
H41D_f C41A_f H41E_f 109.5
C40 C41A_f H41F_f 109.5
H41D_f C41A_f H41F_f 109.5
H41E_f C41A_f H41F_f 109.5
N2 C42 C43 177.7(6)
C42 C43 C44 110.4(5)
C42 C43 H431 109.6
C44 C43 H431 109.6
C42 C43 H432 109.6
C44 C43 H432 109.6
H431 C43 H432 108.1
C43 C44 H441 109.5
C43 C44 H442 109.5
H441 C44 H442 109.5
C43 C44 H443 109.5
H441 C44 H443 109.5
H442 C44 H443 109.5
C50 C45 C46 118.5(5)
C50 C45 P3 123.6(4)
C46 C45 P3 117.8(4)
C47 C46 C45 121.0(5)
C47 C46 H461 119.5
C45 C46 H461 119.5
C48 C47 C46 119.9(6)
C48 C47 H471 120.1
C46 C47 H471 120.1
C47 C48 C49 120.2(5)
C47 C48 H481 119.9
C49 C48 H481 119.9
C48 C49 C50 120.2(5)
C48 C49 H491 119.9
C50 C49 H491 119.9
C49 C50 C45 120.2(5)
C49 C50 H501 119.9
C45 C50 H501 119.9
C56 C51 C52 119.6(5)
C56 C51 P3 120.9(4)
C52 C51 P3 119.3(4)
C53 C52 C51 119.8(5)
C53 C52 H521 120.1
C51 C52 H521 120.1
C52 C53 C54 120.4(5)
C52 C53 H531 119.8
C54 C53 H531 119.8
C53 C54 C55 119.7(5)
C53 C54 H541 120.2
C55 C54 H541 120.2
C56 C55 C54 120.2(5)
C56 C55 H551 119.9
C54 C55 H551 119.9
C55 C56 C51 120.3(5)
C55 C56 H561 119.8
C51 C56 H561 119.8
C58 C57 P3 115.7(3)
C58 C57 H571 108.4
P3 C57 H571 108.4
C58 C57 H572 108.4
P3 C57 H572 108.4
H571 C57 H572 107.4
C57 C58 P4 113.1(3)
C57 C58 H581 109.0
P4 C58 H581 109.0
C57 C58 H582 109.0
P4 C58 H582 109.0
H581 C58 H582 107.8
C64 C59 C60 119.5(5)
C64 C59 P4 119.1(4)
C60 C59 P4 121.2(4)
C61 C60 C59 119.7(5)
C61 C60 H601 120.2
C59 C60 H601 120.2
C62 C61 C60 121.0(5)
C62 C61 H611 119.5
C60 C61 H611 119.5
C61 C62 C63 119.6(5)
C61 C62 H621 120.2
C63 C62 H621 120.2
C62 C63 C64 120.2(5)
C62 C63 H631 119.9
C64 C63 H631 119.9
C59 C64 C63 120.0(5)
C59 C64 H641 120.0
C63 C64 H641 120.0
C70 C65 C66 118.7(5)
C70 C65 P4 120.8(4)
C66 C65 P4 120.4(4)
C67 C66 C65 120.1(5)
C67 C66 H661 120.0
C65 C66 H661 120.0
C68 C67 C66 120.3(5)
C68 C67 H671 119.8
C66 C67 H671 119.8
C69 C68 C67 120.1(5)
C69 C68 H681 120.0
C67 C68 H681 120.0
C68 C69 C70 120.6(5)
C68 C69 H691 119.7
C70 C69 H691 119.7
C69 C70 C65 120.1(5)
C69 C70 H701 119.9
C65 C70 H701 119.9
N3 C71 C72 179.5(7)
C73 C72 C71 112.2(6)
C73 C72 H721 109.2
C71 C72 H721 109.2
C73 C72 H722 109.2
C71 C72 H722 109.2
H721 C72 H722 107.9
C72 C73 H731 109.5
C72 C73 H732 109.5
H731 C73 H732 109.5
C72 C73 H733 109.5
H731 C73 H733 109.5
H732 C73 H733 109.5
N4 C74 C75 176.7(6)
C74 C75 C76 112.6(6)
C74 C75 H751 109.1
C76 C75 H751 109.1
C74 C75 H752 109.1
C76 C75 H752 109.1
H751 C75 H752 107.8
C75 C76 H761 109.5
C75 C76 H762 109.5
H761 C76 H762 109.5
C75 C76 H763 109.5
H761 C76 H763 109.5
H762 C76 H763 109.5
F4 B1 F2 109.5(5)
F4 B1 F3 109.4(4)
F2 B1 F3 112.0(4)
F4 B1 F1 109.0(6)
F2 B1 F1 102.6(4)
F3 B1 F1 114.1(4)
F8_a B2_a F5_a 108.8(9)
F8_a B2_a F7_a 108.6(9)
F5_a B2_a F7_a 112.5(14)
F8_a B2_a F6_a 114.8(15)
F5_a B2_a F6_a 106.2(10)
F7_a B2_a F6_a 106.0(10)
F7A_b B2A_b F8A_b 109.1(11)
F7A_b B2A_b F5A_b 109.1(12)
F8A_b B2A_b F5A_b 107.2(12)
F7A_b B2A_b F6A_b 106.8(12)
F8A_b B2A_b F6A_b 113.8(13)
F5A_b B2A_b F6A_b 110.8(12)
F11 B3 F12 110.6(5)
F11 B3 F9 111.2(5)
F12 B3 F9 107.6(5)
F11 B3 F10 110.9(6)
F12 B3 F10 107.7(6)
F9 B3 F10 108.8(5)
F15_c B4_c F13_c 111.6(12)
F15_c B4_c F14_c 108.7(11)
F13_c B4_c F14_c 127.2(13)
F15_c B4_c F16_c 102.7(12)
F13_c B4_c F16_c 98.8(12)
F14_c B4_c F16_c 104.0(12)
F13A_d B4A_d F15A_d 119.9(16)
F13A_d B4A_d F14A_d 91.9(13)
F15A_d B4A_d F14A_d 103.8(14)
F13A_d B4A_d F16A_d 101.4(14)
F15A_d B4A_d F16A_d 126.2(16)
F14A_d B4A_d F16A_d 107.8(15)
N5 C77 C78 177.0(7)
C77 C78 C79 110.4(6)
C77 C78 H781 109.6
C79 C78 H781 109.6
C77 C78 H782 109.6
C79 C78 H782 109.6
H781 C78 H782 108.1
C78 C79 H791 109.5
C78 C79 H792 109.5
H791 C79 H792 109.5
C78 C79 H793 109.5
H791 C79 H793 109.5
H792 C79 H793 109.5
N6 C80 C81 176.6(6)
C80 C81 C82 110.8(6)
C80 C81 H811 109.5
C82 C81 H811 109.5
C80 C81 H812 109.5
C82 C81 H812 109.5
H811 C81 H812 108.1
C81 C82 H821 109.5
C81 C82 H822 109.5
H821 C82 H822 109.5
C81 C82 H823 109.5
H821 C82 H823 109.5
H822 C82 H823 109.5
N7 C83 C84 174.5(8)
C85 C84 C83 113.7(7)
C85 C84 H841 108.8
C83 C84 H841 108.8
C85 C84 H842 108.8
C83 C84 H842 108.8
H841 C84 H842 107.7
C84 C85 H851 109.5
C84 C85 H852 109.5
H851 C85 H852 109.5
C84 C85 H853 109.5
H851 C85 H853 109.5
H852 C85 H853 109.5
N8 C86 C87 178.5(11)
C86 C87 C88 116.8(10)
C86 C87 H871 108.1
C88 C87 H871 108.1
C86 C87 H872 108.1
C88 C87 H872 108.1
H871 C87 H872 107.3
C87 C88 H881 109.5
C87 C88 H882 109.5
H881 C88 H882 109.5
C87 C88 H883 109.5
H881 C88 H883 109.5
H882 C88 H883 109.5
N9 C89 C90 178.4(8)
C89 C90 C91 113.1(7)
C89 C90 H901 109.0
C91 C90 H901 109.0
C89 C90 H902 109.0
C91 C90 H902 109.0
H901 C90 H902 107.8
C90 C91 H911 109.5
C90 C91 H912 109.5
H911 C91 H912 109.5
C90 C91 H913 109.5
H911 C91 H913 109.5
H912 C91 H913 109.5
N10 C92 C93 177.2(7)
C92 C93 C94 110.3(7)
C92 C93 H931 109.6
C94 C93 H931 109.6
C92 C93 H932 109.6
C94 C93 H932 109.6
H931 C93 H932 108.1
C93 C94 H941 109.5
C93 C94 H942 109.5
H941 C94 H942 109.5
C93 C94 H943 109.5
H941 C94 H943 109.5
H942 C94 H943 109.5

loop_
_geom_bond_atom_site_label_1
_geom_bond_atom_site_label_2
_geom_bond_distance
Mo1 O1 2.082(3)
Mo1 O3 2.122(3)
Mo1 N1 2.135(4)
Mo1 Mo2 2.1452(6)
Mo1 P1 2.5597(12)
Mo2 O2 2.092(3)
Mo2 O4 2.113(3)
Mo2 N2 2.139(4)
Mo2 P2 2.6037(12)
Mo3 O8 2.085(3)
Mo3 O6 2.124(3)
Mo3 N4 2.146(4)
Mo3 Mo4 2.1471(6)
Mo3 P4 2.5645(12)
Mo4 O7 2.095(3)
Mo4 O5 2.122(3)
Mo4 N3 2.141(4)
Mo4 P3 2.5996(12)
P1 C13 1.818(5)
P1 C25 1.828(5)
P1 C19 1.836(5)
P2 C27 1.817(5)
P2 C26 1.823(5)
P2 C33 1.829(5)
P3 C45 1.826(5)
P3 C57 1.830(5)
P3 C51 1.830(5)
P4 C65 1.825(5)
P4 C59 1.829(5)
P4 C58 1.831(5)
O1 C1 1.269(5)
O2 C1 1.271(5)
O3 C7 1.266(5)
O4 C7 1.267(5)
O5 C6 1.270(5)
O6 C6 1.261(5)
O7 C12 1.274(5)
O8 C12 1.272(6)
N1 C39 1.132(6)
N2 C42 1.128(6)
N3 C71 1.140(7)
N4 C74 1.129(6)
C1 C2 1.526(6)
C2 C6 1.517(6)
C2 C3 1.549(6)
C2 C5 1.552(6)
C3 C4 1.535(7)
C3 H31 0.9900
C3 H32 0.9900
C4 C5 1.542(8)
C4 H41 0.9900
C4 H42 0.9900
C5 H51 0.9900
C5 H52 0.9900
C7 C8 1.515(6)
C8 C12 1.520(6)
C8 C11 1.546(7)
C8 C9 1.554(7)
C9 C10 1.543(8)
C9 H91 0.9900
C9 H92 0.9900
C10 C11 1.531(7)
C10 H101 0.9900
C10 H102 0.9900
C11 H111 0.9900
C11 H112 0.9900
C13 C18 1.392(7)
C13 C14 1.400(7)
C14 C15 1.386(7)
C14 H141 0.9500
C15 C16 1.376(9)
C15 H151 0.9500
C16 C17 1.383(9)
C16 H161 0.9500
C17 C18 1.385(8)
C17 H171 0.9500
C18 H181 0.9500
C19 C20 1.366(7)
C19 C24 1.403(7)
C20 C21 1.385(8)
C20 H201 0.9500
C21 C22 1.379(9)
C21 H211 0.9500
C22 C23 1.364(9)
C22 H221 0.9500
C23 C24 1.395(7)
C23 H231 0.9500
C24 H241 0.9500
C25 C26 1.532(7)
C25 H251 0.9900
C25 H252 0.9900
C26 H261 0.9900
C26 H262 0.9900
C27 C32 1.386(7)
C27 C28 1.411(7)
C28 C29 1.386(8)
C28 H281 0.9500
C29 C30 1.388(9)
C29 H291 0.9500
C30 C31 1.387(8)
C30 H301 0.9500
C31 C32 1.390(7)
C31 H311 0.9500
C32 H321 0.9500
C33 C35 1.377(8)
C33 C34 1.388(8)
C34 C38 1.377(9)
C34 H341 0.9500
C35 C36 1.411(9)
C35 H351 0.9500
C36 C37 1.348(11)
C36 H361 0.9500
C37 C38 1.366(11)
C37 H371 0.9500
C38 H381 0.9500
C39 C40 1.454(7)
C40 C41A_f 1.555(11)
C40 C41_e 1.556(11)
C40 H40A_e 0.9700
C40 H40B_e 0.9699
C40 H40C_f 0.9811
C40 H40D_f 0.9752
C41_e H41A_e 0.9800
C41_e H41B_e 0.9800
C41_e H41C_e 0.9800
C41A_f H41D_f 0.9800
C41A_f H41E_f 0.9800
C41A_f H41F_f 0.9800
C42 C43 1.474(7)
C43 C44 1.502(9)
C43 H431 0.9900
C43 H432 0.9900
C44 H441 0.9800
C44 H442 0.9800
C44 H443 0.9800
C45 C50 1.394(7)
C45 C46 1.400(7)
C46 C47 1.381(7)
C46 H461 0.9500
C47 C48 1.380(9)
C47 H471 0.9500
C48 C49 1.384(9)
C48 H481 0.9500
C49 C50 1.392(7)
C49 H491 0.9500
C50 H501 0.9500
C51 C56 1.389(7)
C51 C52 1.397(7)
C52 C53 1.387(8)
C52 H521 0.9500
C53 C54 1.387(9)
C53 H531 0.9500
C54 C55 1.390(8)
C54 H541 0.9500
C55 C56 1.384(7)
C55 H551 0.9500
C56 H561 0.9500
C57 C58 1.533(6)
C57 H571 0.9900
C57 H572 0.9900
C58 H581 0.9900
C58 H582 0.9900
C59 C64 1.388(7)
C59 C60 1.392(7)
C60 C61 1.386(8)
C60 H601 0.9500
C61 C62 1.376(8)
C61 H611 0.9500
C62 C63 1.382(8)
C62 H621 0.9500
C63 C64 1.393(7)
C63 H631 0.9500
C64 H641 0.9500
C65 C70 1.400(7)
C65 C66 1.403(7)
C66 C67 1.382(8)
C66 H661 0.9500
C67 C68 1.381(8)
C67 H671 0.9500
C68 C69 1.372(8)
C68 H681 0.9500
C69 C70 1.380(7)
C69 H691 0.9500
C70 H701 0.9500
C71 C72 1.489(8)
C72 C73 1.439(10)
C72 H721 0.9900
C72 H722 0.9900
C73 H731 0.9800
C73 H732 0.9800
C73 H733 0.9800
C74 C75 1.457(7)
C75 C76 1.487(10)
C75 H751 0.9900
C75 H752 0.9900
C76 H761 0.9800
C76 H762 0.9800
C76 H763 0.9800
F1 B1 1.354(2)
F2 B1 1.354(2)
F3 B1 1.354(2)
F4 B1 1.353(2)
F5_a B2_a 1.375(13)
F6_a B2_a 1.419(16)
F7_a B2_a 1.378(14)
F8_a B2_a 1.373(15)
F5A_b B2A_b 1.393(13)
F6A_b B2A_b 1.422(16)
F7A_b B2A_b 1.369(14)
F8A_b B2A_b 1.372(15)
F9 B3 1.377(7)
F10 B3 1.402(8)
F11 B3 1.366(8)
F12 B3 1.372(8)
F13_c B4_c 1.351(13)
F14_c B4_c 1.374(15)
F15_c B4_c 1.349(14)
F16_c B4_c 1.415(18)
F13A_d B4A_d 1.326(16)
F14A_d B4A_d 1.379(18)
F15A_d B4A_d 1.331(15)
F16A_d B4A_d 1.381(19)
N5 C77 1.164(8)
C77 C78 1.466(9)
C78 C79 1.525(9)
C78 H781 0.9900
C78 H782 0.9900
C79 H791 0.9800
C79 H792 0.9800
C79 H793 0.9800
N6 C80 1.136(7)
C80 C81 1.469(9)
C81 C82 1.515(11)
C81 H811 0.9900
C81 H812 0.9900
C82 H821 0.9800
C82 H822 0.9800
C82 H823 0.9800
N7 C83 1.121(8)
C83 C84 1.453(10)
C84 C85 1.424(11)
C84 H841 0.9900
C84 H842 0.9900
C85 H851 0.9800
C85 H852 0.9800
C85 H853 0.9800
N8 C86 1.156(11)
C86 C87 1.435(13)
C87 C88 1.447(13)
C87 H871 0.9900
C87 H872 0.9900
C88 H881 0.9800
C88 H882 0.9800
C88 H883 0.9800
N9 C89 1.140(8)
C89 C90 1.456(9)
C90 C91 1.501(11)
C90 H901 0.9900
C90 H902 0.9900
C91 H911 0.9800
C91 H912 0.9800
C91 H913 0.9800
N10 C92 1.148(8)
C92 C93 1.480(10)
C93 C94 1.488(12)
C93 H931 0.9900
C93 H932 0.9900
C94 H941 0.9800
C94 H942 0.9800
C94 H943 0.9800
